data_1516759
loop_
_publ_author_name
'Weatherhead-Kloster, Robin A'
'Corey, E. J.'

_publ_section_title
;
 Theory-guided discovery of unique chemical transformations of
 cyclopropenes.
;
_journal_issue 1
_journal_name_full 'Organic letters'
_journal_page_first 171
_journal_page_last 174
_journal_paper_doi 10.1021/ol052752+
_journal_volume 8
_journal_year 2006
_chemical_formula_sum 'C14 H18 O2 S'
_chemical_formula_weight 250.34
_chemical_name_systematic
; 
 ? 
;
_space_group_IT_number 14
_symmetry_space_group_name_Hall '-P 2ybc'
_symmetry_space_group_name_H-M 'P 1 21/c 1'
_atom_sites_solution_hydrogens geom
_atom_sites_solution_primary direct
_atom_sites_solution_secondary difmap
_audit_creation_method SHELXL-97
_cell_angle_alpha 90.00
_cell_angle_beta 103.304(6)
_cell_angle_gamma 90.00
_cell_formula_units_Z 4
_cell_length_a 6.248(2)
_cell_length_b 16.630(5)
_cell_length_c 13.443(4)
_cell_measurement_temperature 273(2)
_cell_volume 1359.3(7)
_computing_structure_refinement 'SHELXL-97 (Sheldrick, 1997)'
_computing_structure_solution 'SHELXS-97 (Sheldrick, 1990)'
_diffrn_ambient_temperature 273(2)
_diffrn_measured_fraction_theta_full 0.996
_diffrn_measured_fraction_theta_max 0.996
_diffrn_radiation_monochromator graphite
_diffrn_radiation_source 'fine-focus sealed tube'
_diffrn_radiation_type MoK\a
_diffrn_radiation_wavelength 0.71073
_diffrn_reflns_av_R_equivalents 0.0583
_diffrn_reflns_av_sigmaI/netI 0.0532
_diffrn_reflns_limit_h_max 8
_diffrn_reflns_limit_h_min -8
_diffrn_reflns_limit_k_max 9
_diffrn_reflns_limit_k_min -21
_diffrn_reflns_limit_l_max 17
_diffrn_reflns_limit_l_min -17
_diffrn_reflns_number 9354
_diffrn_reflns_theta_full 27.87
_diffrn_reflns_theta_max 27.87
_diffrn_reflns_theta_min 1.98
_exptl_absorpt_coefficient_mu 0.226
_exptl_crystal_density_diffrn 1.223
_exptl_crystal_density_method 'not measured'
_exptl_crystal_F_000 536
_refine_diff_density_max 0.517
_refine_diff_density_min -0.229
_refine_diff_density_rms 0.058
_refine_ls_extinction_method none
_refine_ls_goodness_of_fit_ref 0.957
_refine_ls_hydrogen_treatment mixed
_refine_ls_matrix_type full
_refine_ls_number_parameters 226
_refine_ls_number_reflns 3231
_refine_ls_number_restraints 0
_refine_ls_restrained_S_all 0.957
_refine_ls_R_factor_all 0.0609
_refine_ls_R_factor_gt 0.0452
_refine_ls_shift/su_max 0.006
_refine_ls_shift/su_mean 0.000
_refine_ls_structure_factor_coef Fsqd
_refine_ls_weighting_details 'calc w=1/[\s^2^(Fo^2^)+(0.0748P)^2^+0.0000P] where P=(Fo^2^+2Fc^2^)/3'
_refine_ls_weighting_scheme calc
_refine_ls_wR_factor_gt 0.1146
_refine_ls_wR_factor_ref 0.1218
_reflns_number_gt 2433
_reflns_number_total 3231
_reflns_threshold_expression >2sigma(I)
_cod_data_source_file ol052752%2Bsi20051114_021649.cif
_cod_data_source_block rak42m
_cod_database_code 1516759

loop_
_symmetry_equiv_pos_as_xyz
'x, y, z'
'-x, y+1/2, -z+1/2'
'-x, -y, -z'
'x, -y-1/2, z-1/2'

loop_
_atom_site_label
_atom_site_type_symbol
_atom_site_fract_x
_atom_site_fract_y
_atom_site_fract_z
_atom_site_U_iso_or_equiv
_atom_site_adp_type
_atom_site_occupancy
_atom_site_symmetry_multiplicity
_atom_site_calc_flag
S1 S 0.08293(7) 0.40824(3) 0.36098(3) 0.02876(15) Uani 1 1 d
O1 O -0.1291(2) 0.41848(9) 0.38521(11) 0.0424(4) Uani 1 1 d
O2 O 0.0895(2) 0.38350(8) 0.25899(9) 0.0367(3) Uani 1 1 d
C1 C 0.5364(4) 0.13728(15) 0.6283(2) 0.0489(6) Uani 1 1 d
C2 C 0.4303(3) 0.20863(11) 0.56737(14) 0.0335(4) Uani 1 1 d
C3 C 0.5264(3) 0.24322(12) 0.49323(15) 0.0370(4) Uani 1 1 d
C4 C 0.4257(3) 0.30569(12) 0.43272(15) 0.0355(4) Uani 1 1 d
C5 C 0.2277(3) 0.33549(11) 0.44631(13) 0.0287(4) Uani 1 1 d
C6 C 0.1340(3) 0.30436(12) 0.52192(14) 0.0347(4) Uani 1 1 d
C7 C 0.2358(3) 0.24077(12) 0.58166(15) 0.0383(4) Uani 1 1 d
C8 C 0.2253(3) 0.50129(11) 0.38638(14) 0.0345(4) Uani 1 1 d
C9 C 0.4205(3) 0.51563(12) 0.34357(16) 0.0417(5) Uani 1 1 d
C10 C 0.2411(3) 0.54916(11) 0.29475(14) 0.0331(4) Uani 1 1 d
C11 C 0.1139(3) 0.59811(11) 0.20814(14) 0.0342(4) Uani 1 1 d
C12 C -0.1324(4) 0.59002(19) 0.2022(2) 0.0589(7) Uani 1 1 d
C13 C 0.1725(5) 0.56869(16) 0.11004(18) 0.0529(6) Uani 1 1 d
C14 C 0.1846(5) 0.68648(13) 0.2269(2) 0.0491(5) Uani 1 1 d
H1 H 0.466(6) 0.122(2) 0.679(3) 0.105(11) Uiso 1 1 d
H2 H 0.506(6) 0.090(2) 0.586(3) 0.109(12) Uiso 1 1 d
H3 H 0.666(6) 0.149(2) 0.668(3) 0.106(12) Uiso 1 1 d
H4 H 0.176(3) 0.2191(13) 0.6294(16) 0.045(6) Uiso 1 1 d
H5 H 0.010(3) 0.3257(12) 0.5346(14) 0.033(5) Uiso 1 1 d
H6 H 0.663(3) 0.2205(12) 0.4861(15) 0.041(5) Uiso 1 1 d
H7 H 0.486(4) 0.3258(13) 0.3851(17) 0.044(6) Uiso 1 1 d
H8 H 0.221(4) 0.5283(15) 0.446(2) 0.064(7) Uiso 1 1 d
H9 H 0.598(4) 0.5015(16) 0.352(2) 0.071(8) Uiso 1 1 d
H10 H -0.172(4) 0.5345(18) 0.179(2) 0.070(8) Uiso 1 1 d
H11 H -0.183(5) 0.6061(17) 0.264(2) 0.079(9) Uiso 1 1 d
H12 H -0.204(5) 0.621(2) 0.145(3) 0.093(10) Uiso 1 1 d
H13 H 0.157(4) 0.7024(16) 0.290(2) 0.061(7) Uiso 1 1 d
H14 H 0.119(4) 0.7206(15) 0.1717(19) 0.061(7) Uiso 1 1 d
H15 H 0.345(4) 0.6928(15) 0.2339(19) 0.058(7) Uiso 1 1 d
H16 H 0.098(4) 0.6003(14) 0.054(2) 0.059(7) Uiso 1 1 d
H17 H 0.323(6) 0.5765(18) 0.111(2) 0.082(10) Uiso 1 1 d
H18 H 0.133(5) 0.515(2) 0.101(2) 0.086(10) Uiso 1 1 d

loop_
_atom_site_aniso_label
_atom_site_aniso_U_11
_atom_site_aniso_U_22
_atom_site_aniso_U_33
_atom_site_aniso_U_23
_atom_site_aniso_U_13
_atom_site_aniso_U_12
S1 0.0258(2) 0.0320(2) 0.0277(2) 0.00275(17) 0.00442(16) 0.00169(17)
O1 0.0306(7) 0.0532(9) 0.0446(8) 0.0103(6) 0.0111(6) 0.0122(6)
O2 0.0402(7) 0.0401(7) 0.0284(6) -0.0010(5) 0.0048(5) 0.0007(6)
C1 0.0518(14) 0.0383(12) 0.0525(14) 0.0121(10) 0.0034(11) 0.0044(10)
C2 0.0324(9) 0.0309(9) 0.0339(9) 0.0020(7) 0.0012(7) -0.0012(7)
C3 0.0276(9) 0.0398(10) 0.0439(10) 0.0030(8) 0.0092(8) 0.0058(8)
C4 0.0315(9) 0.0401(10) 0.0383(10) 0.0069(8) 0.0150(8) 0.0035(8)
C5 0.0264(8) 0.0300(9) 0.0292(8) 0.0019(7) 0.0055(7) 0.0008(7)
C6 0.0296(9) 0.0404(10) 0.0366(10) 0.0054(8) 0.0126(8) 0.0039(8)
C7 0.0401(10) 0.0421(11) 0.0349(9) 0.0090(8) 0.0133(8) -0.0006(8)
C8 0.0358(10) 0.0345(10) 0.0310(10) -0.0007(8) 0.0029(8) 0.0021(8)
C9 0.0330(10) 0.0416(11) 0.0480(11) 0.0067(9) 0.0041(8) -0.0004(8)
C10 0.0306(9) 0.0307(9) 0.0358(9) 0.0022(7) 0.0033(7) -0.0026(7)
C11 0.0332(9) 0.0306(9) 0.0364(9) 0.0056(7) 0.0030(7) 0.0028(7)
C12 0.0337(11) 0.0662(17) 0.0696(17) 0.0229(15) -0.0033(11) 0.0053(11)
C13 0.0708(18) 0.0461(13) 0.0374(12) -0.0022(10) 0.0029(11) 0.0046(12)
C14 0.0659(16) 0.0320(11) 0.0472(13) 0.0044(10) 0.0083(11) 0.0037(10)

loop_
_atom_type_symbol
_atom_type_description
_atom_type_scat_dispersion_real
_atom_type_scat_dispersion_imag
_atom_type_scat_source
C C 0.0033 0.0016 'International Tables Vol C Tables 4.2.6.8 and 6.1.1.4'
H H 0.0000 0.0000 'International Tables Vol C Tables 4.2.6.8 and 6.1.1.4'
O O 0.0106 0.0060 'International Tables Vol C Tables 4.2.6.8 and 6.1.1.4'
S S 0.1246 0.1234 'International Tables Vol C Tables 4.2.6.8 and 6.1.1.4'

loop_
_geom_angle_atom_site_label_1
_geom_angle_atom_site_label_2
_geom_angle_atom_site_label_3
_geom_angle
O2 S1 O1 118.45(8)
O2 S1 C5 107.45(8)
O1 S1 C5 107.05(8)
O2 S1 C8 107.98(9)
O1 S1 C8 107.35(9)
C5 S1 C8 108.21(9)
C2 C1 H1 113(2)
C2 C1 H2 108(2)
H1 C1 H2 98(3)
C2 C1 H3 112(2)
H1 C1 H3 99(3)
H2 C1 H3 125(3)
C7 C2 C3 118.37(17)
C7 C2 C1 121.33(18)
C3 C2 C1 120.29(18)
C4 C3 C2 121.18(17)
C4 C3 H6 122.2(12)
C2 C3 H6 116.6(12)
C3 C4 C5 119.50(18)
C3 C4 H7 120.2(14)
C5 C4 H7 120.2(14)
C4 C5 C6 120.33(17)
C4 C5 S1 119.97(14)
C6 C5 S1 119.53(14)
C5 C6 C7 119.59(17)
C5 C6 H5 121.2(12)
C7 C6 H5 119.2(12)
C2 C7 C6 120.95(18)
C2 C7 H4 118.2(14)
C6 C7 H4 120.8(14)
C9 C8 C10 51.38(12)
C9 C8 S1 119.03(15)
C10 C8 S1 115.59(13)
C9 C8 H8 116.7(16)
C10 C8 H8 118.4(16)
S1 C8 H8 118.5(16)
C10 C9 C8 64.56(14)
C10 C9 H9 150.7(14)
C8 C9 H9 144.7(14)
C9 C10 C8 64.06(14)
C9 C10 C11 151.51(19)
C8 C10 C11 144.38(17)
C10 C11 C13 107.97(17)
C10 C11 C12 109.98(17)
C13 C11 C12 111.4(2)
C10 C11 C14 108.18(16)
C13 C11 C14 109.31(19)
C12 C11 C14 109.9(2)
C11 C12 H10 105.9(16)
C11 C12 H11 116.2(17)
H10 C12 H11 114(2)
C11 C12 H12 106(2)
H10 C12 H12 102(3)
H11 C12 H12 111(3)
C11 C13 H16 109.4(15)
C11 C13 H17 112.4(17)
H16 C13 H17 104(2)
C11 C13 H18 108.0(19)
H16 C13 H18 111(2)
H17 C13 H18 112(3)
C11 C14 H13 108.0(16)
C11 C14 H14 112.8(15)
H13 C14 H14 114(2)
C11 C14 H15 111.3(15)
H13 C14 H15 106(2)
H14 C14 H15 105(2)

loop_
_geom_bond_atom_site_label_1
_geom_bond_atom_site_label_2
_geom_bond_distance
S1 O2 1.4410(14)
S1 O1 1.4451(14)
S1 C5 1.7664(18)
S1 C8 1.778(2)
C1 C2 1.506(3)
C1 H1 0.92(4)
C1 H2 0.96(4)
C1 H3 0.88(4)
C2 C7 1.381(3)
C2 C3 1.400(3)
C3 C4 1.379(3)
C3 H6 0.96(2)
C4 C5 1.383(2)
C4 H7 0.88(2)
C5 C6 1.385(2)
C6 C7 1.390(3)
C6 H5 0.90(2)
C7 H4 0.89(2)
C8 C9 1.483(3)
C8 C10 1.489(3)
C8 H8 0.92(3)
C9 C10 1.288(3)
C9 H9 1.12(3)
C10 C11 1.491(2)
C11 C13 1.528(3)
C11 C12 1.529(3)
C11 C14 1.538(3)
C12 H10 0.99(3)
C12 H11 0.99(3)
C12 H12 0.94(3)
C13 H16 0.95(3)
C13 H17 0.95(3)
C13 H18 0.93(3)
C14 H13 0.94(3)
C14 H14 0.95(3)
C14 H15 0.99(3)

loop_
_geom_torsion_atom_site_label_1
_geom_torsion_atom_site_label_2
_geom_torsion_atom_site_label_3
_geom_torsion_atom_site_label_4
_geom_torsion
C7 C2 C3 C4 -2.6(3)
C1 C2 C3 C4 176.4(2)
C2 C3 C4 C5 0.8(3)
C3 C4 C5 C6 1.7(3)
C3 C4 C5 S1 -173.48(15)
O2 S1 C5 C4 43.47(17)
O1 S1 C5 C4 171.69(15)
C8 S1 C5 C4 -72.89(17)
O2 S1 C5 C6 -131.79(16)
O1 S1 C5 C6 -3.58(18)
C8 S1 C5 C6 111.85(16)
C4 C5 C6 C7 -2.5(3)
S1 C5 C6 C7 172.77(15)
C3 C2 C7 C6 1.9(3)
C1 C2 C7 C6 -177.1(2)
C5 C6 C7 C2 0.6(3)
O2 S1 C8 C9 -35.26(17)
O1 S1 C8 C9 -164.02(14)
C5 S1 C8 C9 80.76(16)
O2 S1 C8 C10 23.02(16)
O1 S1 C8 C10 -105.74(15)
C5 S1 C8 C10 139.04(14)
S1 C8 C9 C10 100.89(17)
C8 C9 C10 C11 -177.4(4)
S1 C8 C10 C9 -107.82(17)
C9 C8 C10 C11 177.9(3)
S1 C8 C10 C11 70.1(3)
C9 C10 C11 C13 44.6(4)
C8 C10 C11 C13 -131.4(3)
C9 C10 C11 C12 166.3(4)
C8 C10 C11 C12 -9.7(4)
C9 C10 C11 C14 -73.6(4)
C8 C10 C11 C14 110.4(3)
